data_4037226
loop_
_publ_author_name
'Rathore, Vandana'
'Sattar, Moh'
'Kumar, Raushan'
'Kumar, Sangit'

_publ_section_title
;
 Synthesis of Unsymmetrical Diaryl Acetamides, Benzofurans, Benzophenones,
 and Xanthenes by Transition-Metal-Free Oxidative Cross-Coupling of
 sp<sup>3</sup> and sp<sup>2</sup> C-H Bonds.
;
_journal_issue 19
_journal_name_full 'The Journal of organic chemistry'
_journal_page_first 9206
_journal_page_last 9218
_journal_paper_doi 10.1021/acs.joc.6b01771
_journal_volume 81
_journal_year 2016
_chemical_formula_sum 'C22 H25 Cl N2 O2'
_chemical_formula_weight 384.89
_space_group_crystal_system monoclinic
_space_group_IT_number 14
_space_group_name_Hall '-P 2ybc'
_space_group_name_H-M_alt 'P 1 21/c 1'
_atom_sites_solution_hydrogens geom
_audit_creation_method SHELXL-2014/6
_cell_angle_alpha 90
_cell_angle_beta 103.7990(10)
_cell_angle_gamma 90
_cell_formula_units_Z 8
_cell_length_a 14.1543(6)
_cell_length_b 10.7829(5)
_cell_length_c 27.2987(11)
_cell_measurement_reflns_used 36
_cell_measurement_temperature 296(2)
_cell_measurement_theta_max 27.862
_cell_measurement_theta_min 1.481
_cell_volume 4046.2(3)
_computing_cell_refinement 'Bruker SAINT'
_computing_data_collection 'Bruker APEX2'
_computing_data_reduction 'Bruker SAINT'
_computing_molecular_graphics 'Ortep for Windows (Farrugia, 2012)'
_computing_publication_material 'WinGX publication routines (Farrugia, 2012)'
_computing_structure_refinement 'SHELXL-2014/6 (Sheldrick, 2014)'
_computing_structure_solution 'SHELXS-97 (Sheldrick 2008)'
_diffrn_ambient_temperature 296(2)
_diffrn_measured_fraction_theta_full 0.999
_diffrn_measured_fraction_theta_max 0.989
_diffrn_measurement_device_type 'Bruker APEX-II CCD'
_diffrn_measurement_method '\f and \w scans'
_diffrn_radiation_type MoK\a
_diffrn_radiation_wavelength 0.71073
_diffrn_reflns_av_R_equivalents 0.0366
_diffrn_reflns_av_unetI/netI 0.0396
_diffrn_reflns_Laue_measured_fraction_full 0.999
_diffrn_reflns_Laue_measured_fraction_max 0.989
_diffrn_reflns_limit_h_max 18
_diffrn_reflns_limit_h_min -17
_diffrn_reflns_limit_k_max 14
_diffrn_reflns_limit_k_min -14
_diffrn_reflns_limit_l_max 35
_diffrn_reflns_limit_l_min -35
_diffrn_reflns_number 30931
_diffrn_reflns_point_group_measured_fraction_full 0.999
_diffrn_reflns_point_group_measured_fraction_max 0.989
_diffrn_reflns_theta_full 25.242
_diffrn_reflns_theta_max 27.862
_diffrn_reflns_theta_min 1.481
_exptl_absorpt_coefficient_mu 0.208
_exptl_absorpt_correction_type none
_exptl_crystal_colour colourless
_exptl_crystal_density_diffrn 1.264
_exptl_crystal_description plate
_exptl_crystal_F_000 1632
_exptl_crystal_size_max .15
_exptl_crystal_size_mid .12
_exptl_crystal_size_min .09
_refine_diff_density_max 0.514
_refine_diff_density_min -0.266
_refine_diff_density_rms 0.050
_refine_ls_extinction_method none
_refine_ls_goodness_of_fit_ref 0.992
_refine_ls_hydrogen_treatment constr
_refine_ls_matrix_type full
_refine_ls_number_parameters 495
_refine_ls_number_reflns 9538
_refine_ls_number_restraints 0
_refine_ls_restrained_S_all 0.992
_refine_ls_R_factor_all 0.0585
_refine_ls_R_factor_gt 0.0440
_refine_ls_shift/su_max 0.001
_refine_ls_shift/su_mean 0.000
_refine_ls_structure_factor_coef Fsqd
_refine_ls_weighting_details 'w=1/[\s^2^(Fo^2^)+(0.1000P)^2^] where P=(Fo^2^+2Fc^2^)/3'
_refine_ls_weighting_scheme calc
_refine_ls_wR_factor_gt 0.1325
_refine_ls_wR_factor_ref 0.1448
_reflns_Friedel_coverage 0.000
_reflns_number_gt 7613
_reflns_number_total 9538
_reflns_threshold_expression 'I > 2\s(I)'
_cod_data_source_file jo6b01771_si_005.cif
_cod_data_source_block VR_230
_cod_depositor_comments
;

2020-07-21
Z value and formula fixed to values more according to usual
chemical conventions.                 miguel
;
_cod_original_formula_sum 'C44 H50 Cl2 N4 O4'
_cod_original_formula_weight 769.78
_cod_original_formula_units_Z 4
_cod_original_sg_symbol_H-M 'P 21/c'
_cod_database_code 4037226
_shelx_space_group_comment
;
The symmetry employed for this shelxl refinement is uniquely defined
by the following loop, which should always be used as a source of
symmetry information in preference to the above space-group names.
They are only intended as comments.
;
_shelxl_version_number 2014/6

loop_
_space_group_symop_operation_xyz
'x, y, z'
'-x, y+1/2, -z+1/2'
'-x, -y, -z'
'x, -y-1/2, z-1/2'

loop_
_atom_site_label
_atom_site_type_symbol
_atom_site_fract_x
_atom_site_fract_y
_atom_site_fract_z
_atom_site_U_iso_or_equiv
_atom_site_adp_type
_atom_site_occupancy
_atom_site_site_symmetry_order
_atom_site_calc_flag
_atom_site_refinement_flags_posn
_atom_site_refinement_flags_adp
Cl1 Cl 0.08223(3) 0.96010(4) 0.05153(2) 0.03105(13) Uani 1 1 d . .
Cl2 Cl 0.38257(3) 0.32930(3) 0.35751(2) 0.02256(11) Uani 1 1 d . .
O1 O 0.10060(9) 0.39576(12) 0.12134(5) 0.0313(3) Uani 1 1 d . .
O2 O -0.12835(9) 0.72872(11) 0.15519(5) 0.0259(3) Uani 1 1 d . .
O3 O 0.60506(10) 1.01238(10) 0.40195(4) 0.0270(3) Uani 1 1 d . .
O4 O 0.67137(8) 0.65685(10) 0.40442(4) 0.0195(2) Uani 1 1 d . .
N1 N -0.13294(11) 0.55114(13) 0.19782(5) 0.0242(3) Uani 1 1 d . .
N2 N 0.26715(10) 0.95729(12) 0.14540(5) 0.0223(3) Uani 1 1 d . .
H10 H 0.2704 1.0166 0.1248 0.027 Uiso 1 1 calc R U
N3 N 0.18873(10) 0.47418(13) 0.36434(5) 0.0221(3) Uani 1 1 d . .
H26 H 0.1773 0.3968 0.3578 0.027 Uiso 1 1 calc R U
N4 N 0.62552(10) 0.68535(12) 0.47721(5) 0.0187(3) Uani 1 1 d . .
C1 C -0.1864(2) 0.6917(3) 0.25898(10) 0.0610(7) Uani 1 1 d . .
H22 H -0.1432 0.6524 0.2872 0.091 Uiso 1 1 calc R U
H23 H -0.2433 0.7204 0.2689 0.091 Uiso 1 1 calc R U
H1 H -0.1541 0.7608 0.2479 0.091 Uiso 1 1 calc R U
C2 C -0.21587(14) 0.59943(18) 0.21635(8) 0.0333(4) Uani 1 1 d . .
H21 H -0.2490 0.5304 0.2278 0.040 Uiso 1 1 calc R U
H20 H -0.2616 0.6389 0.1886 0.040 Uiso 1 1 calc R U
C3 C -0.09337(11) 0.62527(14) 0.16848(6) 0.0177(3) Uani 1 1 d . .
C4 C -0.00662(11) 0.57689(14) 0.14967(6) 0.0170(3) Uani 1 1 d . .
H8 H 0.0268 0.5150 0.1740 0.020 Uiso 1 1 calc R U
C5 C 0.06615(11) 0.68006(14) 0.14752(6) 0.0164(3) Uani 1 1 d . .
C6 C 0.15082(11) 0.69303(14) 0.18563(6) 0.0167(3) Uani 1 1 d . .
C7 C 0.21466(11) 0.79053(14) 0.18149(6) 0.0168(3) Uani 1 1 d . .
C8 C 0.30597(12) 0.83134(15) 0.21265(6) 0.0219(3) Uani 1 1 d . .
H14 H 0.3391 0.7961 0.2430 0.026 Uiso 1 1 calc R U
C9 C 0.33501(12) 0.93181(16) 0.18936(6) 0.0240(4) Uani 1 1 d . .
H2 H 0.3921 0.9762 0.2015 0.029 Uiso 1 1 calc R U
C10 C 0.16811(15) 0.30849(18) 0.10894(8) 0.0359(5) Uani 1 1 d . .
H24 H 0.1389 0.2277 0.1045 0.054 Uiso 1 1 calc R U
H3 H 0.2259 0.3059 0.1358 0.054 Uiso 1 1 calc R U
H25 H 0.1846 0.3337 0.0783 0.054 Uiso 1 1 calc R U
C11 C 0.01565(12) 0.41742(16) 0.08610(7) 0.0239(4) Uani 1 1 d . .
C12 C -0.04304(12) 0.51110(15) 0.09912(6) 0.0198(3) Uani 1 1 d . .
C13 C -0.13002(13) 0.53985(16) 0.06531(7) 0.0248(4) Uani 1 1 d . .
H7 H -0.1696 0.6016 0.0734 0.030 Uiso 1 1 calc R U
C14 C -0.15912(14) 0.47765(19) 0.01935(7) 0.0317(4) Uani 1 1 d . .
H6 H -0.2172 0.4987 -0.0032 0.038 Uiso 1 1 calc R U
C15 C -0.10130(15) 0.3849(2) 0.00769(7) 0.0358(5) Uani 1 1 d . .
H5 H -0.1211 0.3425 -0.0227 0.043 Uiso 1 1 calc R U
C16 C -0.01419(15) 0.35396(18) 0.04061(7) 0.0331(4) Uani 1 1 d . .
H4 H 0.0243 0.2911 0.0324 0.040 Uiso 1 1 calc R U
C17 C 0.04545(12) 0.76329(14) 0.10622(6) 0.0184(3) Uani 1 1 d . .
H9 H -0.0115 0.7535 0.0812 0.022 Uiso 1 1 calc R U
C18 C 0.10786(12) 0.85789(15) 0.10245(6) 0.0197(3) Uani 1 1 d . .
C19 C 0.19345(12) 0.87235(14) 0.13990(6) 0.0185(3) Uani 1 1 d . .
C20 C 0.17579(13) 0.60952(16) 0.23151(6) 0.0232(4) Uani 1 1 d . .
H11 H 0.1282 0.6199 0.2510 0.035 Uiso 1 1 calc R U
H13 H 0.2389 0.6311 0.2517 0.035 Uiso 1 1 calc R U
H12 H 0.1761 0.5247 0.2209 0.035 Uiso 1 1 calc R U
C21 C -0.10115(14) 0.42343(17) 0.21218(7) 0.0302(4) Uani 1 1 d . .
H16 H -0.0683 0.3904 0.1876 0.036 Uiso 1 1 calc R U
H15 H -0.1579 0.3724 0.2113 0.036 Uiso 1 1 calc R U
C22 C -0.03438(16) 0.4153(2) 0.26339(9) 0.0483(6) Uani 1 1 d . .
H17 H 0.0224 0.4649 0.2644 0.072 Uiso 1 1 calc R U
H18 H -0.0154 0.3305 0.2706 0.072 Uiso 1 1 calc R U
H19 H -0.0672 0.4451 0.2881 0.072 Uiso 1 1 calc R U
C23 C 0.27637(12) 0.53282(14) 0.36904(6) 0.0176(3) Uani 1 1 d . .
C24 C 0.26446(12) 0.66012(14) 0.37882(6) 0.0180(3) Uani 1 1 d . .
C25 C 0.34417(12) 0.74207(14) 0.38717(6) 0.0173(3) Uani 1 1 d . .
C26 C 0.43576(11) 0.69337(14) 0.38722(5) 0.0151(3) Uani 1 1 d . .
C27 C 0.52580(11) 0.77687(14) 0.39894(5) 0.0153(3) Uani 1 1 d . .
H35 H 0.5143 0.8434 0.4213 0.018 Uiso 1 1 calc R U
C28 C 0.54756(11) 0.83654(14) 0.35247(6) 0.0170(3) Uani 1 1 d . .
C29 C 0.53235(12) 0.77388(16) 0.30672(6) 0.0210(3) Uani 1 1 d . .
H48 H 0.5057 0.6946 0.3041 0.025 Uiso 1 1 calc R U
C30 C 0.55591(13) 0.82671(17) 0.26479(6) 0.0262(4) Uani 1 1 d . .
H47 H 0.5455 0.7831 0.2346 0.031 Uiso 1 1 calc R U
C31 C 0.59492(13) 0.94450(18) 0.26838(6) 0.0288(4) Uani 1 1 d . .
H27 H 0.6108 0.9803 0.2404 0.035 Uiso 1 1 calc R U
C32 C 0.64852(16) 1.13302(17) 0.40632(7) 0.0352(5) Uani 1 1 d . .
H49 H 0.7112 1.1282 0.3987 0.053 Uiso 1 1 calc R U
H50 H 0.6558 1.1632 0.4401 0.053 Uiso 1 1 calc R U
H28 H 0.6077 1.1886 0.3831 0.053 Uiso 1 1 calc R U
C33 C 0.58804(12) 0.95590(15) 0.35547(6) 0.0206(3) Uani 1 1 d . .
C34 C 0.16444(12) 0.67458(16) 0.38050(6) 0.0243(4) Uani 1 1 d . .
H31 H 0.1342 0.7478 0.3863 0.029 Uiso 1 1 calc R U
C35 C 0.12222(13) 0.56063(16) 0.37191(7) 0.0260(4) Uani 1 1 d . .
H30 H 0.0575 0.5437 0.3713 0.031 Uiso 1 1 calc R U
C36 C 0.36771(12) 0.48671(14) 0.36828(5) 0.0163(3) Uani 1 1 d . .
C37 C 0.44669(12) 0.56554(14) 0.37776(5) 0.0161(3) Uani 1 1 d . .
H29 H 0.5080 0.5344 0.3779 0.019 Uiso 1 1 calc R U
C38 C 0.32975(13) 0.87775(15) 0.39687(7) 0.0252(4) Uani 1 1 d . .
H32 H 0.3550 0.8954 0.4320 0.038 Uiso 1 1 calc R U
H34 H 0.2616 0.8971 0.3875 0.038 Uiso 1 1 calc R U
H33 H 0.3635 0.9271 0.3772 0.038 Uiso 1 1 calc R U
C39 C 0.61409(11) 0.70187(13) 0.42732(6) 0.0157(3) Uani 1 1 d . .
C40 C 0.55715(12) 0.72999(15) 0.50624(6) 0.0211(3) Uani 1 1 d . .
H39 H 0.5542 0.6702 0.5324 0.025 Uiso 1 1 calc R U
H40 H 0.4927 0.7364 0.4840 0.025 Uiso 1 1 calc R U
C41 C 0.58669(14) 0.85558(16) 0.53045(6) 0.0265(4) Uani 1 1 d . .
H36 H 0.6500 0.8494 0.5529 0.040 Uiso 1 1 calc R U
H37 H 0.5404 0.8811 0.5491 0.040 Uiso 1 1 calc R U
H38 H 0.5883 0.9156 0.5047 0.040 Uiso 1 1 calc R U
C42 C 0.70782(13) 0.60915(16) 0.50446(6) 0.0257(4) Uani 1 1 d . .
H44 H 0.7243 0.6327 0.5398 0.031 Uiso 1 1 calc R U
H45 H 0.7640 0.6252 0.4909 0.031 Uiso 1 1 calc R U
C43 C 0.68420(16) 0.47130(17) 0.50015(7) 0.0333(4) Uani 1 1 d . .
H42 H 0.6303 0.4545 0.5149 0.050 Uiso 1 1 calc R U
H43 H 0.7399 0.4247 0.5176 0.050 Uiso 1 1 calc R U
H41 H 0.6675 0.4477 0.4652 0.050 Uiso 1 1 calc R U
C44 C 0.61071(13) 1.01010(17) 0.31337(7) 0.0276(4) Uani 1 1 d . .
H46 H 0.6363 1.0899 0.3154 0.033 Uiso 1 1 calc R U

loop_
_atom_site_aniso_label
_atom_site_aniso_U_11
_atom_site_aniso_U_22
_atom_site_aniso_U_33
_atom_site_aniso_U_23
_atom_site_aniso_U_13
_atom_site_aniso_U_12
Cl1 0.0333(3) 0.0291(2) 0.0277(2) 0.01443(17) 0.00123(19) -0.00395(18)
Cl2 0.0314(2) 0.01384(19) 0.0229(2) -0.00419(14) 0.00755(17) -0.00228(15)
O1 0.0243(7) 0.0288(7) 0.0416(7) -0.0094(6) 0.0092(6) 0.0082(5)
O2 0.0249(7) 0.0180(6) 0.0376(7) 0.0050(5) 0.0133(6) 0.0063(5)
O3 0.0386(8) 0.0181(6) 0.0256(6) -0.0026(5) 0.0102(6) -0.0100(5)
O4 0.0204(6) 0.0180(5) 0.0221(6) -0.0007(4) 0.0090(5) 0.0019(4)
N1 0.0249(8) 0.0224(7) 0.0291(8) 0.0061(6) 0.0140(6) 0.0051(6)
N2 0.0213(7) 0.0186(7) 0.0276(7) 0.0041(5) 0.0071(6) -0.0023(6)
N3 0.0217(7) 0.0185(7) 0.0255(7) -0.0016(5) 0.0042(6) -0.0074(5)
N4 0.0192(7) 0.0202(6) 0.0162(6) 0.0006(5) 0.0035(5) 0.0004(5)
C1 0.0566(16) 0.0764(18) 0.0597(16) -0.0168(13) 0.0331(14) 0.0111(14)
C2 0.0285(10) 0.0341(10) 0.0445(11) 0.0103(8) 0.0230(9) 0.0069(8)
C3 0.0170(8) 0.0161(7) 0.0208(8) 0.0012(6) 0.0058(6) 0.0005(6)
C4 0.0174(8) 0.0135(7) 0.0210(8) 0.0019(6) 0.0063(6) 0.0013(6)
C5 0.0159(8) 0.0148(7) 0.0203(8) 0.0005(6) 0.0077(6) 0.0019(6)
C6 0.0173(8) 0.0159(7) 0.0184(7) -0.0003(6) 0.0073(6) 0.0027(6)
C7 0.0172(8) 0.0157(7) 0.0188(7) -0.0002(6) 0.0069(6) 0.0020(6)
C8 0.0181(8) 0.0236(8) 0.0235(8) 0.0009(6) 0.0040(7) 0.0012(6)
C9 0.0192(9) 0.0240(8) 0.0295(9) -0.0022(7) 0.0070(7) -0.0033(7)
C10 0.0312(11) 0.0303(10) 0.0502(12) -0.0044(9) 0.0176(9) 0.0098(8)
C11 0.0206(9) 0.0223(8) 0.0313(9) -0.0040(7) 0.0108(7) -0.0037(7)
C12 0.0200(8) 0.0187(7) 0.0232(8) -0.0019(6) 0.0098(7) -0.0055(6)
C13 0.0196(9) 0.0282(9) 0.0277(9) -0.0018(7) 0.0076(7) -0.0037(7)
C14 0.0237(10) 0.0428(11) 0.0283(9) -0.0050(8) 0.0059(8) -0.0081(8)
C15 0.0348(11) 0.0456(12) 0.0301(10) -0.0140(9) 0.0141(9) -0.0119(9)
C16 0.0365(11) 0.0302(10) 0.0382(10) -0.0125(8) 0.0200(9) -0.0057(8)
C17 0.0171(8) 0.0192(7) 0.0185(7) 0.0006(6) 0.0031(6) 0.0006(6)
C18 0.0233(9) 0.0172(7) 0.0191(8) 0.0049(6) 0.0058(7) 0.0030(6)
C19 0.0186(8) 0.0162(7) 0.0225(8) 0.0013(6) 0.0085(7) 0.0014(6)
C20 0.0225(9) 0.0240(8) 0.0226(8) 0.0061(6) 0.0043(7) -0.0014(7)
C21 0.0280(10) 0.0257(9) 0.0387(10) 0.0111(8) 0.0116(8) 0.0001(7)
C22 0.0281(11) 0.0587(14) 0.0541(13) 0.0273(11) 0.0021(10) -0.0093(10)
C23 0.0204(8) 0.0176(7) 0.0145(7) -0.0011(6) 0.0037(6) -0.0041(6)
C24 0.0195(8) 0.0173(7) 0.0175(7) -0.0013(6) 0.0047(6) -0.0016(6)
C25 0.0190(8) 0.0150(7) 0.0174(7) -0.0008(6) 0.0034(6) -0.0012(6)
C26 0.0158(8) 0.0157(7) 0.0142(7) 0.0000(5) 0.0044(6) -0.0019(6)
C27 0.0169(8) 0.0143(7) 0.0152(7) -0.0015(5) 0.0051(6) -0.0014(6)
C28 0.0150(8) 0.0186(7) 0.0179(7) 0.0025(6) 0.0049(6) -0.0002(6)
C29 0.0208(9) 0.0228(8) 0.0194(8) 0.0004(6) 0.0046(7) -0.0032(6)
C30 0.0254(9) 0.0363(10) 0.0160(8) 0.0017(7) 0.0033(7) -0.0017(8)
C31 0.0267(10) 0.0388(10) 0.0211(8) 0.0109(7) 0.0062(7) -0.0050(8)
C32 0.0459(12) 0.0229(9) 0.0348(10) -0.0015(8) 0.0053(9) -0.0148(8)
C33 0.0176(8) 0.0225(8) 0.0207(8) 0.0021(6) 0.0026(7) -0.0017(6)
C34 0.0178(9) 0.0259(9) 0.0293(9) -0.0029(7) 0.0058(7) 0.0002(7)
C35 0.0176(8) 0.0290(9) 0.0316(9) 0.0007(7) 0.0060(7) -0.0033(7)
C36 0.0236(8) 0.0133(7) 0.0118(7) -0.0017(5) 0.0038(6) -0.0015(6)
C37 0.0183(8) 0.0164(7) 0.0146(7) -0.0015(6) 0.0059(6) 0.0004(6)
C38 0.0202(9) 0.0167(8) 0.0383(10) -0.0057(7) 0.0066(8) 0.0007(6)
C39 0.0167(8) 0.0128(7) 0.0178(7) -0.0014(5) 0.0046(6) -0.0042(6)
C40 0.0230(9) 0.0256(8) 0.0158(7) -0.0011(6) 0.0066(7) -0.0038(7)
C41 0.0306(10) 0.0277(9) 0.0222(8) -0.0043(7) 0.0084(7) -0.0048(7)
C42 0.0246(9) 0.0301(9) 0.0200(8) 0.0048(7) 0.0010(7) 0.0021(7)
C43 0.0416(12) 0.0269(9) 0.0310(10) 0.0096(7) 0.0077(9) 0.0058(8)
C44 0.0276(10) 0.0260(9) 0.0283(9) 0.0080(7) 0.0047(8) -0.0063(7)

loop_
_atom_type_symbol
_atom_type_description
_atom_type_scat_dispersion_real
_atom_type_scat_dispersion_imag
_atom_type_scat_source
C C 0.0033 0.0016 'International Tables Vol C Tables 4.2.6.8 and 6.1.1.4'
H H 0.0000 0.0000 'International Tables Vol C Tables 4.2.6.8 and 6.1.1.4'
N N 0.0061 0.0033 'International Tables Vol C Tables 4.2.6.8 and 6.1.1.4'
O O 0.0106 0.0060 'International Tables Vol C Tables 4.2.6.8 and 6.1.1.4'
Cl Cl 0.1484 0.1585 'International Tables Vol C Tables 4.2.6.8 and 6.1.1.4'

loop_
_geom_angle_atom_site_label_1
_geom_angle_atom_site_label_2
_geom_angle_atom_site_label_3
_geom_angle
C11 O1 C10 117.90(14)
C33 O3 C32 117.15(13)
C3 N1 C21 124.77(14)
C3 N1 C2 118.14(14)
C21 N1 C2 117.07(14)
C19 N2 C9 108.51(13)
C19 N2 H10 125.7
C9 N2 H10 125.7
C23 N3 C35 108.06(13)
C23 N3 H26 126.0
C35 N3 H26 126.0
C39 N4 C40 124.54(14)
C39 N4 C42 118.35(13)
C40 N4 C42 116.93(13)
C2 C1 H22 109.5
C2 C1 H23 109.5
H22 C1 H23 109.5
C2 C1 H1 109.5
H22 C1 H1 109.5
H23 C1 H1 109.5
N1 C2 C1 113.53(18)
N1 C2 H21 108.9
C1 C2 H21 108.9
N1 C2 H20 108.9
C1 C2 H20 108.9
H21 C2 H20 107.7
O2 C3 N1 121.03(14)
O2 C3 C4 120.33(13)
N1 C3 C4 118.58(13)
C5 C4 C12 112.90(12)
C5 C4 C3 111.52(12)
C12 C4 C3 109.65(13)
C5 C4 H8 107.5
C12 C4 H8 107.5
C3 C4 H8 107.5
C6 C5 C17 120.56(14)
C6 C5 C4 120.81(13)
C17 C5 C4 118.63(14)
C5 C6 C7 117.96(14)
C5 C6 C20 123.16(14)
C7 C6 C20 118.86(14)
C6 C7 C19 120.89(15)
C6 C7 C8 133.25(14)
C19 C7 C8 105.86(13)
C9 C8 C7 107.17(15)
C9 C8 H14 126.4
C7 C8 H14 126.4
C8 C9 N2 109.84(15)
C8 C9 H2 125.1
N2 C9 H2 125.1
O1 C10 H24 109.5
O1 C10 H3 109.5
H24 C10 H3 109.5
O1 C10 H25 109.5
H24 C10 H25 109.5
H3 C10 H25 109.5
O1 C11 C16 124.86(16)
O1 C11 C12 114.70(14)
C16 C11 C12 120.44(17)
C13 C12 C11 118.47(15)
C13 C12 C4 123.53(14)
C11 C12 C4 117.99(15)
C12 C13 C14 121.07(17)
C12 C13 H7 119.5
C14 C13 H7 119.5
C15 C14 C13 119.52(18)
C15 C14 H6 120.2
C13 C14 H6 120.2
C14 C15 C16 120.82(17)
C14 C15 H5 119.6
C16 C15 H5 119.6
C15 C16 C11 119.67(17)
C15 C16 H4 120.2
C11 C16 H4 120.2
C18 C17 C5 121.15(15)
C18 C17 H9 119.4
C5 C17 H9 119.4
C17 C18 C19 119.43(14)
C17 C18 Cl1 121.04(13)
C19 C18 Cl1 119.53(12)
N2 C19 C18 131.36(15)
N2 C19 C7 108.62(14)
C18 C19 C7 120.01(14)
C6 C20 H11 109.5
C6 C20 H13 109.5
H11 C20 H13 109.5
C6 C20 H12 109.5
H11 C20 H12 109.5
H13 C20 H12 109.5
N1 C21 C22 112.93(17)
N1 C21 H16 109.0
C22 C21 H16 109.0
N1 C21 H15 109.0
C22 C21 H15 109.0
H16 C21 H15 107.8
C21 C22 H17 109.5
C21 C22 H18 109.5
H17 C22 H18 109.5
C21 C22 H19 109.5
H17 C22 H19 109.5
H18 C22 H19 109.5
N3 C23 C36 131.13(14)
N3 C23 C24 108.61(14)
C36 C23 C24 120.16(14)
C25 C24 C23 120.80(15)
C25 C24 C34 133.21(15)
C23 C24 C34 105.89(14)
C26 C25 C24 118.11(14)
C26 C25 C38 121.87(14)
C24 C25 C38 120.00(14)
C25 C26 C37 120.43(14)
C25 C26 C27 120.32(13)
C37 C26 C27 119.23(13)
C28 C27 C26 113.54(12)
C28 C27 C39 110.01(12)
C26 C27 C39 109.43(12)
C28 C27 H35 107.9
C26 C27 H35 107.9
C39 C27 H35 107.9
C29 C28 C33 118.13(14)
C29 C28 C27 121.72(14)
C33 C28 C27 120.09(14)
C30 C29 C28 121.66(15)
C30 C29 H48 119.2
C28 C29 H48 119.2
C31 C30 C29 119.34(16)
C31 C30 H47 120.3
C29 C30 H47 120.3
C30 C31 C44 120.62(15)
C30 C31 H27 119.7
C44 C31 H27 119.7
O3 C32 H49 109.5
O3 C32 H50 109.5
H49 C32 H50 109.5
O3 C32 H28 109.5
H49 C32 H28 109.5
H50 C32 H28 109.5
O3 C33 C44 123.43(15)
O3 C33 C28 116.05(13)
C44 C33 C28 120.51(15)
C35 C34 C24 106.98(15)
C35 C34 H31 126.5
C24 C34 H31 126.5
C34 C35 N3 110.45(15)
C34 C35 H30 124.8
N3 C35 H30 124.8
C37 C36 C23 119.48(14)
C37 C36 Cl2 120.44(12)
C23 C36 Cl2 120.04(12)
C36 C37 C26 120.98(15)
C36 C37 H29 119.5
C26 C37 H29 119.5
C25 C38 H32 109.5
C25 C38 H34 109.5
H32 C38 H34 109.5
C25 C38 H33 109.5
H32 C38 H33 109.5
H34 C38 H33 109.5
O4 C39 N4 121.72(15)
O4 C39 C27 120.37(13)
N4 C39 C27 117.90(13)
N4 C40 C41 112.19(14)
N4 C40 H39 109.2
C41 C40 H39 109.2
N4 C40 H40 109.2
C41 C40 H40 109.2
H39 C40 H40 107.9
C40 C41 H36 109.5
C40 C41 H37 109.5
H36 C41 H37 109.5
C40 C41 H38 109.5
H36 C41 H38 109.5
H37 C41 H38 109.5
N4 C42 C43 111.89(15)
N4 C42 H44 109.2
C43 C42 H44 109.2
N4 C42 H45 109.2
C43 C42 H45 109.2
H44 C42 H45 107.9
C42 C43 H42 109.5
C42 C43 H43 109.5
H42 C43 H43 109.5
C42 C43 H41 109.5
H42 C43 H41 109.5
H43 C43 H41 109.5
C31 C44 C33 119.73(16)
C31 C44 H46 120.1
C33 C44 H46 120.1

loop_
_geom_bond_atom_site_label_1
_geom_bond_atom_site_label_2
_geom_bond_distance
Cl1 C18 1.7431(16)
Cl2 C36 1.7439(15)
O1 C11 1.369(2)
O1 C10 1.438(2)
O2 C3 1.2390(19)
O3 C33 1.3757(19)
O3 C32 1.432(2)
O4 C39 1.2349(18)
N1 C3 1.345(2)
N1 C21 1.473(2)
N1 C2 1.479(2)
N2 C19 1.369(2)
N2 C9 1.374(2)
N2 H10 0.8600
N3 C23 1.371(2)
N3 C35 1.375(2)
N3 H26 0.8600
N4 C39 1.3446(19)
N4 C40 1.470(2)
N4 C42 1.474(2)
C1 C2 1.512(3)
C1 H22 0.9600
C1 H23 0.9600
C1 H1 0.9600
C2 H21 0.9700
C2 H20 0.9700
C3 C4 1.531(2)
C4 C5 1.527(2)
C4 C12 1.528(2)
C4 H8 0.9800
C5 C6 1.394(2)
C5 C17 1.416(2)
C6 C7 1.408(2)
C6 C20 1.514(2)
C7 C19 1.412(2)
C7 C8 1.436(2)
C8 C9 1.368(2)
C8 H14 0.9300
C9 H2 0.9300
C10 H24 0.9600
C10 H3 0.9600
C10 H25 0.9600
C11 C16 1.392(2)
C11 C12 1.406(2)
C12 C13 1.386(2)
C13 C14 1.395(2)
C13 H7 0.9300
C14 C15 1.377(3)
C14 H6 0.9300
C15 C16 1.382(3)
C15 H5 0.9300
C16 H4 0.9300
C17 C18 1.369(2)
C17 H9 0.9300
C18 C19 1.395(2)
C20 H11 0.9600
C20 H13 0.9600
C20 H12 0.9600
C21 C22 1.492(3)
C21 H16 0.9700
C21 H15 0.9700
C22 H17 0.9600
C22 H18 0.9600
C22 H19 0.9600
C23 C36 1.390(2)
C23 C24 1.416(2)
C24 C25 1.408(2)
C24 C34 1.436(2)
C25 C26 1.398(2)
C25 C38 1.509(2)
C26 C37 1.418(2)
C26 C27 1.531(2)
C27 C28 1.518(2)
C27 C39 1.534(2)
C27 H35 0.9800
C28 C29 1.391(2)
C28 C33 1.403(2)
C29 C30 1.389(2)
C29 H48 0.9300
C30 C31 1.379(3)
C30 H47 0.9300
C31 C44 1.388(3)
C31 H27 0.9300
C32 H49 0.9600
C32 H50 0.9600
C32 H28 0.9600
C33 C44 1.393(2)
C34 C35 1.362(2)
C34 H31 0.9300
C35 H30 0.9300
C36 C37 1.379(2)
C37 H29 0.9300
C38 H32 0.9600
C38 H34 0.9600
C38 H33 0.9600
C40 C41 1.521(2)
C40 H39 0.9700
C40 H40 0.9700
C41 H36 0.9600
C41 H37 0.9600
C41 H38 0.9600
C42 C43 1.522(3)
C42 H44 0.9700
C42 H45 0.9700
C43 H42 0.9600
C43 H43 0.9600
C43 H41 0.9600
C44 H46 0.9300

loop_
_geom_hbond_atom_site_label_D
_geom_hbond_atom_site_label_H
_geom_hbond_atom_site_label_A
_geom_hbond_distance_DH
_geom_hbond_distance_HA
_geom_hbond_distance_DA
_geom_hbond_angle_DHA
_geom_hbond_site_symmetry_A
N2 H10 O4 0.86 1.98 2.7933(17) 157.6 2_655
N3 H26 O2 0.86 1.94 2.7933(18) 169.6 2_545
C2 H20 Cl2 0.97 2.78 3.675(2) 154.6 2
C37 H29 O4 0.93 2.61 3.242(2) 125.7 .
C40 H39 Cl2 0.97 2.93 3.6685(16) 134.3 3_666

loop_
_geom_torsion_atom_site_label_1
_geom_torsion_atom_site_label_2
_geom_torsion_atom_site_label_3
_geom_torsion_atom_site_label_4
_geom_torsion
C3 N1 C2 C1 -75.8(2)
C21 N1 C2 C1 105.5(2)
C21 N1 C3 O2 175.02(16)
C2 N1 C3 O2 -3.6(3)
C21 N1 C3 C4 -2.2(2)
C2 N1 C3 C4 179.19(15)
O2 C3 C4 C5 38.7(2)
N1 C3 C4 C5 -144.04(15)
O2 C3 C4 C12 -87.08(18)
N1 C3 C4 C12 90.16(17)
C12 C4 C5 C6 -135.70(15)
C3 C4 C5 C6 100.31(16)
C12 C4 C5 C17 44.92(18)
C3 C4 C5 C17 -79.07(17)
C17 C5 C6 C7 -0.3(2)
C4 C5 C6 C7 -179.69(13)
C17 C5 C6 C20 178.19(14)
C4 C5 C6 C20 -1.2(2)
C5 C6 C7 C19 -0.1(2)
C20 C6 C7 C19 -178.71(14)
C5 C6 C7 C8 179.90(16)
C20 C6 C7 C8 1.3(2)
C6 C7 C8 C9 179.77(16)
C19 C7 C8 C9 -0.20(18)
C7 C8 C9 N2 0.27(19)
C19 N2 C9 C8 -0.24(18)
C10 O1 C11 C16 5.5(2)
C10 O1 C11 C12 -175.01(15)
O1 C11 C12 C13 179.37(14)
C16 C11 C12 C13 -1.1(2)
O1 C11 C12 C4 0.1(2)
C16 C11 C12 C4 179.67(15)
C5 C4 C12 C13 -97.22(17)
C3 C4 C12 C13 27.8(2)
C5 C4 C12 C11 81.97(17)
C3 C4 C12 C11 -153.01(14)
C11 C12 C13 C14 0.0(2)
C4 C12 C13 C14 179.21(15)
C12 C13 C14 C15 1.0(3)
C13 C14 C15 C16 -0.9(3)
C14 C15 C16 C11 -0.1(3)
O1 C11 C16 C15 -179.36(17)
C12 C11 C16 C15 1.1(3)
C6 C5 C17 C18 0.3(2)
C4 C5 C17 C18 179.70(14)
C5 C17 C18 C19 0.2(2)
C5 C17 C18 Cl1 179.94(12)
C9 N2 C19 C18 179.50(16)
C9 N2 C19 C7 0.10(17)
C17 C18 C19 N2 -179.95(16)
Cl1 C18 C19 N2 0.3(2)
C17 C18 C19 C7 -0.6(2)
Cl1 C18 C19 C7 179.60(12)
C6 C7 C19 N2 -179.91(13)
C8 C7 C19 N2 0.06(17)
C6 C7 C19 C18 0.6(2)
C8 C7 C19 C18 -179.42(14)
C3 N1 C21 C22 98.4(2)
C2 N1 C21 C22 -83.0(2)
C35 N3 C23 C36 175.08(16)
C35 N3 C23 C24 -1.22(18)
N3 C23 C24 C25 177.68(14)
C36 C23 C24 C25 0.9(2)
N3 C23 C24 C34 0.86(18)
C36 C23 C24 C34 -175.92(14)
C23 C24 C25 C26 -2.1(2)
C34 C24 C25 C26 173.70(17)
C23 C24 C25 C38 179.22(14)
C34 C24 C25 C38 -5.0(3)
C24 C25 C26 C37 1.6(2)
C38 C25 C26 C37 -179.73(14)
C24 C25 C26 C27 -176.68(13)
C38 C25 C26 C27 2.0(2)
C25 C26 C27 C28 -90.81(16)
C37 C26 C27 C28 90.86(17)
C25 C26 C27 C39 145.86(14)
C37 C26 C27 C39 -32.48(18)
C26 C27 C28 C29 -36.6(2)
C39 C27 C28 C29 86.44(18)
C26 C27 C28 C33 146.25(15)
C39 C27 C28 C33 -90.73(17)
C33 C28 C29 C30 -0.2(2)
C27 C28 C29 C30 -177.39(15)
C28 C29 C30 C31 -0.3(3)
C29 C30 C31 C44 0.0(3)
C32 O3 C33 C44 -0.1(2)
C32 O3 C33 C28 178.53(16)
C29 C28 C33 O3 -177.68(14)
C27 C28 C33 O3 -0.4(2)
C29 C28 C33 C44 1.0(2)
C27 C28 C33 C44 178.25(15)
C25 C24 C34 C35 -176.43(17)
C23 C24 C34 C35 -0.17(19)
C24 C34 C35 N3 -0.6(2)
C23 N3 C35 C34 1.1(2)
N3 C23 C36 C37 -175.11(15)
C24 C23 C36 C37 0.8(2)
N3 C23 C36 Cl2 2.7(2)
C24 C23 C36 Cl2 178.69(11)
C23 C36 C37 C26 -1.3(2)
Cl2 C36 C37 C26 -179.17(11)
C25 C26 C37 C36 0.1(2)
C27 C26 C37 C36 178.40(13)
C40 N4 C39 O4 -176.25(14)
C42 N4 C39 O4 -1.3(2)
C40 N4 C39 C27 2.5(2)
C42 N4 C39 C27 177.53(13)
C28 C27 C39 O4 -27.69(19)
C26 C27 C39 O4 97.71(16)
C28 C27 C39 N4 153.50(13)
C26 C27 C39 N4 -81.10(16)
C39 N4 C40 C41 -94.69(18)
C42 N4 C40 C41 90.26(17)
C39 N4 C42 C43 -83.16(18)
C40 N4 C42 C43 92.21(17)
C30 C31 C44 C33 0.8(3)
O3 C33 C44 C31 177.27(16)
C28 C33 C44 C31 -1.3(3)
